data_1514609
loop_
_publ_author_name
'Higashino, Tomohiro'
'Osuka, Atsuhiro'

_publ_section_title
;
 2,3,17,18-Tetraethylsulfanyl [30]hexaphyrin(1.1.1.1.1.1) as the first
 aromatic isophlorin-type free-base
;
_journal_issue 3
_journal_name_full 'Chemical Science'
_journal_page_first 1087
_journal_paper_doi 10.1039/c2sc21791k
_journal_volume 4
_journal_year 2013
_chemical_formula_moiety 'C74 H32 F30 N6 S4, C Cl4'
_chemical_formula_sum 'C75 H32 Cl4 F30 N6 S4'
_chemical_formula_weight 1857.11
_chemical_name_systematic
;
?
;
_space_group_IT_number 2
_symmetry_cell_setting triclinic
_symmetry_Int_Tables_number 2
_symmetry_space_group_name_Hall '-P 1'
_symmetry_space_group_name_H-M 'P -1'
_atom_sites_solution_hydrogens geom
_atom_sites_solution_primary direct
_atom_sites_solution_secondary difmap
_audit_creation_method SHELXL-97
_cell_angle_alpha 101.4320(8)
_cell_angle_beta 93.5605(8)
_cell_angle_gamma 112.7488(8)
_cell_formula_units_Z 2
_cell_length_a 12.2654(2)
_cell_length_b 15.3627(3)
_cell_length_c 24.8758(4)
_cell_measurement_reflns_used 31654
_cell_measurement_temperature 93(2)
_cell_measurement_theta_max 68.20
_cell_measurement_theta_min 3.215
_cell_volume 4186.74(13)
_computing_structure_refinement 'SHELXL-97 (Sheldrick, 1997)'
_computing_structure_solution 'SHELXS-97 (Sheldrick, 1990)'
_diffrn_ambient_temperature 93(2)
_diffrn_detector_area_resol_mean 10.0
_diffrn_measured_fraction_theta_full 0.989
_diffrn_measured_fraction_theta_max 0.989
_diffrn_measurement_device_type 'RIGAKU RAXIS-RAPID'
_diffrn_measurement_method \w
_diffrn_radiation_monochromator graphite
_diffrn_radiation_source 'fine-focus sealed tube'
_diffrn_radiation_type CuK\a
_diffrn_radiation_wavelength 1.54187
_diffrn_reflns_av_R_equivalents 0.0709
_diffrn_reflns_av_sigmaI/netI 0.0754
_diffrn_reflns_limit_h_max 13
_diffrn_reflns_limit_h_min -13
_diffrn_reflns_limit_k_max 17
_diffrn_reflns_limit_k_min -17
_diffrn_reflns_limit_l_max 27
_diffrn_reflns_limit_l_min -27
_diffrn_reflns_number 43923
_diffrn_reflns_theta_full 60.00
_diffrn_reflns_theta_max 60.00
_diffrn_reflns_theta_min 3.21
_exptl_absorpt_coefficient_mu 3.228
_exptl_absorpt_correction_T_max 0.7384
_exptl_absorpt_correction_T_min 0.5645
_exptl_absorpt_correction_type multi-scan
_exptl_crystal_colour green
_exptl_crystal_density_diffrn 1.473
_exptl_crystal_density_method 'not measured'
_exptl_crystal_description prism
_exptl_crystal_F_000 1852
_exptl_crystal_size_max 0.20
_exptl_crystal_size_mid 0.20
_exptl_crystal_size_min 0.10
_platon_squeeze_details
;
;
_refine_diff_density_max 1.927
_refine_diff_density_min -0.800
_refine_diff_density_rms 0.105
_refine_ls_extinction_method none
_refine_ls_goodness_of_fit_ref 1.268
_refine_ls_hydrogen_treatment constr
_refine_ls_matrix_type full
_refine_ls_number_parameters 1277
_refine_ls_number_reflns 12291
_refine_ls_number_restraints 132
_refine_ls_restrained_S_all 1.275
_refine_ls_R_factor_all 0.1488
_refine_ls_R_factor_gt 0.1176
_refine_ls_shift/su_max 0.000
_refine_ls_shift/su_mean 0.000
_refine_ls_structure_factor_coef Fsqd
_refine_ls_weighting_details 'calc w=1/[\s^2^(Fo^2^)+(0.2000P)^2^+0.0000P] where P=(Fo^2^+2Fc^2^)/3'
_refine_ls_weighting_scheme calc
_refine_ls_wR_factor_gt 0.3210
_refine_ls_wR_factor_ref 0.3743
_reflns_number_gt 6996
_reflns_number_total 12291
_reflns_threshold_expression >2sigma(I)
_cod_data_source_file c2sc21791k.txt
_cod_data_source_block 0225hi
_cod_depositor_comments
;
The following automatic conversions were performed:

'_symmetry_cell_setting' value 'Triclinic' changed to 'triclinic'
according to
/usr/data/users/saulius/automatic-downloads/retrospective/RSC/lib/dictionaries/cif_core.dic
dictionary named 'cif_core.dic' version 2.4.2 from 2011-04-26.

Automatic conversion script
Id: cif_fix_values 2281 2013-09-26 08:29:07Z andrius 
;
_cod_original_cell_volume 4186.73(13)
_cod_original_sg_symbol_H-M P-1
_cod_database_code 1514609

loop_
_symmetry_equiv_pos_as_xyz
'x, y, z'
'-x, -y, -z'

loop_
_atom_site_label
_atom_site_type_symbol
_atom_site_fract_x
_atom_site_fract_y
_atom_site_fract_z
_atom_site_U_iso_or_equiv
_atom_site_adp_type
_atom_site_occupancy
_atom_site_symmetry_multiplicity
_atom_site_calc_flag
_atom_site_refinement_flags
_atom_site_disorder_assembly
_atom_site_disorder_group
C1 C 0.3522(7) 0.5356(6) 0.2936(3) 0.085(2) Uani 1 1 d . . .
C4 C 0.2321(7) 0.5071(5) 0.2192(3) 0.0683(19) Uani 1 1 d . . .
C5 C 0.1624(6) 0.4511(5) 0.1630(3) 0.0615(17) Uani 1 1 d . B .
C6 C 0.1477(6) 0.3588(5) 0.1457(3) 0.0581(17) Uani 1 1 d . . .
C7 C 0.0964(6) 0.2910(5) 0.0916(3) 0.0631(17) Uani 1 1 d . B .
H1 H 0.0615 0.3043 0.0607 0.076 Uiso 1 1 calc R . .
C8 C 0.1062(6) 0.2050(5) 0.0919(3) 0.0574(16) Uani 1 1 d . . .
H2 H 0.0805 0.1496 0.0615 0.069 Uiso 1 1 calc R B .
C9 C 0.1627(5) 0.2138(5) 0.1468(2) 0.0539(16) Uani 1 1 d . B .
C10 C 0.1971(5) 0.1490(5) 0.1645(2) 0.0523(15) Uani 1 1 d . . .
C11 C 0.2478(5) 0.1608(5) 0.2203(3) 0.0579(16) Uani 1 1 d . B .
C12 C 0.2360(6) 0.2089(5) 0.2728(3) 0.0670(18) Uani 1 1 d . . .
H3 H 0.1924 0.2484 0.2792 0.080 Uiso 1 1 calc R B .
C13 C 0.2983(6) 0.1890(6) 0.3130(3) 0.0677(19) Uani 1 1 d . B .
H4 H 0.3034 0.2113 0.3519 0.081 Uiso 1 1 calc R . .
C14 C 0.3520(6) 0.1315(5) 0.2880(3) 0.0605(17) Uani 1 1 d . . .
C15 C 0.4298(7) 0.0934(6) 0.3105(3) 0.070(2) Uani 1 1 d . B .
C16 C 0.4994(7) 0.0577(6) 0.2781(3) 0.072(2) Uani 1 1 d . . .
C17 C 0.5685(8) 0.0009(7) 0.2865(3) 0.090(3) Uani 1 1 d . B .
C18 C 0.6192(8) -0.0110(6) 0.2386(3) 0.081(2) Uani 1 1 d . . .
C19 C 0.5832(7) 0.0404(6) 0.2043(3) 0.072(2) Uani 1 1 d . B .
C20 C 0.6259(6) 0.0633(5) 0.1514(3) 0.0580(16) Uani 1 1 d . . .
C21 C 0.6355(6) 0.1499(5) 0.1416(3) 0.0613(17) Uani 1 1 d . B .
C22 C 0.6613(6) 0.1863(5) 0.0913(3) 0.0629(18) Uani 1 1 d . . .
H5 H 0.6803 0.1541 0.0590 0.076 Uiso 1 1 calc R B .
C23 C 0.6534(6) 0.2725(5) 0.0985(3) 0.0628(17) Uani 1 1 d . B .
H6 H 0.6645 0.3102 0.0717 0.075 Uiso 1 1 calc R . .
C24 C 0.6251(5) 0.2994(5) 0.1541(3) 0.0583(17) Uani 1 1 d . . .
C25 C 0.5987(5) 0.3737(5) 0.1767(3) 0.0559(16) Uani 1 1 d . B .
C26 C 0.5746(6) 0.3961(5) 0.2322(3) 0.0603(17) Uani 1 1 d . . .
C27 C 0.6145(6) 0.3813(5) 0.2836(3) 0.0677(19) Uani 1 1 d . B .
H7 H 0.6612 0.3455 0.2881 0.081 Uiso 1 1 calc R . .
C28 C 0.5738(6) 0.4277(5) 0.3253(3) 0.0676(18) Uani 1 1 d . . .
H8 H 0.5900 0.4318 0.3637 0.081 Uiso 1 1 calc R B .
C29 C 0.5057(6) 0.4673(5) 0.3018(3) 0.0672(18) Uani 1 1 d . A .
C30 C 0.4397(8) 0.5230(6) 0.3267(3) 0.084(2) Uani 1 1 d . A .
C31 C 0.1167(6) 0.4973(5) 0.1273(3) 0.0633(18) Uani 1 1 d . . .
C36 C 0.1896(7) 0.5837(6) 0.1145(4) 0.082(2) Uani 1 1 d . B .
C35 C 0.1499(7) 0.6307(6) 0.0818(4) 0.087(2) Uani 1 1 d . . .
C34 C 0.0318(6) 0.5908(5) 0.0593(3) 0.0690(19) Uani 1 1 d . B .
C33 C -0.0434(6) 0.5067(5) 0.0705(3) 0.0646(18) Uani 1 1 d . . .
C32 C -0.0022(6) 0.4618(5) 0.1037(3) 0.0597(17) Uani 1 1 d . B .
C37 C 0.1845(5) 0.0586(5) 0.1231(2) 0.0523(15) Uani 1 1 d . B .
C38 C 0.0803(6) -0.0254(5) 0.1080(3) 0.0533(16) Uani 1 1 d . . .
C39 C 0.0686(6) -0.1044(5) 0.0692(3) 0.0565(16) Uani 1 1 d . B .
C40 C 0.1649(6) -0.1055(5) 0.0428(3) 0.0525(15) Uani 1 1 d . . .
C41 C 0.2716(5) -0.0248(5) 0.0575(2) 0.0506(15) Uani 1 1 d . B .
C42 C 0.2803(6) 0.0553(5) 0.0960(3) 0.0554(16) Uani 1 1 d . . .
C43 C 0.4406(6) 0.0986(5) 0.37076(17) 0.076(2) Uani 1 1 d G . .
C44 C 0.3484(6) 0.0342(5) 0.3915(3) 0.110(3) Uani 1 1 d G B .
C45 C 0.3599(8) 0.0358(6) 0.4477(3) 0.137(5) Uani 1 1 d G B .
C46 C 0.4636(9) 0.1018(6) 0.48310(18) 0.130(5) Uani 1 1 d G B .
C47 C 0.5558(7) 0.1662(6) 0.4624(2) 0.123(4) Uani 1 1 d G B .
C48 C 0.5443(6) 0.1646(5) 0.4062(2) 0.095(3) Uani 1 1 d G B .
C49 C 0.6446(6) -0.0096(5) 0.1099(3) 0.0598(17) Uani 1 1 d . B .
C50 C 0.5540(6) -0.1019(5) 0.0874(3) 0.0572(16) Uani 1 1 d . . .
C51 C 0.5650(6) -0.1695(5) 0.0477(3) 0.0640(18) Uani 1 1 d . B .
C52 C 0.6716(7) -0.1500(6) 0.0272(3) 0.0634(18) Uani 1 1 d . . .
C53 C 0.7623(6) -0.0610(5) 0.0477(3) 0.0567(16) Uani 1 1 d . B .
C54 C 0.7520(6) 0.0089(5) 0.0882(3) 0.0583(17) Uani 1 1 d . . .
C55 C 0.5985(7) 0.4434(6) 0.1423(3) 0.071(2) Uani 1 1 d . . .
C56 C 0.4926(8) 0.4341(7) 0.1135(3) 0.085(2) Uani 1 1 d . B .
C57 C 0.4876(12) 0.4963(11) 0.0814(4) 0.130(4) Uani 1 1 d . . .
C58 C 0.6008(16) 0.5727(11) 0.0784(6) 0.150(6) Uani 1 1 d . B .
C59 C 0.7038(11) 0.5819(8) 0.1051(5) 0.114(4) Uani 1 1 d . . .
C60 C 0.7016(8) 0.5185(6) 0.1376(4) 0.086(2) Uani 1 1 d . B .
C61A C 0.452(2) 0.5527(17) 0.3922(6) 0.085(7) Uani 0.52(3) 1 d PGU A 3
C62A C 0.3716(19) 0.5022(14) 0.4237(10) 0.112(11) Uani 0.52(3) 1 d PGU A 3
C63A C 0.392(2) 0.5344(17) 0.4812(9) 0.090(7) Uani 0.52(3) 1 d PGU A 3
C64A C 0.494(2) 0.6170(18) 0.5073(6) 0.090(6) Uani 0.52(3) 1 d PGU A 3
C65A C 0.5745(17) 0.6675(15) 0.4758(7) 0.091(7) Uani 0.52(3) 1 d PGU A 3
C66A C 0.554(2) 0.6353(16) 0.4183(6) 0.089(7) Uani 0.52(3) 1 d PGU A 3
F26A F 0.2802(19) 0.4174(18) 0.4038(9) 0.086(5) Uani 0.52(3) 1 d P A 3
F27A F 0.328(2) 0.4915(16) 0.5140(7) 0.102(6) Uani 0.52(3) 1 d P A 3
F28A F 0.666(2) 0.7534(13) 0.4991(8) 0.122(7) Uani 0.52(3) 1 d P A 3
F29A F 0.521(2) 0.6540(18) 0.5627(7) 0.127(7) Uani 0.52(3) 1 d P A 3
F30A F 0.625(2) 0.6811(15) 0.3892(9) 0.106(6) Uani 0.52(3) 1 d P A 3
C61B C 0.487(2) 0.5752(18) 0.3847(6) 0.088(9) Uani 0.48(3) 1 d PGU A 4
C62B C 0.416(2) 0.5374(17) 0.4228(7) 0.076(8) Uani 0.48(3) 1 d PGU A 4
C63B C 0.450(3) 0.582(2) 0.4790(6) 0.092(9) Uani 0.48(3) 1 d PGU A 4
C64B C 0.556(3) 0.665(2) 0.4972(7) 0.092(10) Uani 0.48(3) 1 d PGU A 4
C65B C 0.628(2) 0.7033(17) 0.4590(10) 0.111(10) Uani 0.48(3) 1 d PGU A 4
C66B C 0.593(2) 0.6581(19) 0.4028(9) 0.111(12) Uani 0.48(3) 1 d PGU A 4
F26B F 0.320(3) 0.460(2) 0.4034(10) 0.093(7) Uani 0.48(3) 1 d PU A 4
F27B F 0.391(3) 0.554(3) 0.5131(8) 0.144(11) Uani 0.48(3) 1 d P A 4
F28B F 0.584(4) 0.703(2) 0.5480(8) 0.165(14) Uani 0.48(3) 1 d P A 4
F29B F 0.732(3) 0.777(2) 0.4800(13) 0.231(16) Uani 0.48(3) 1 d P A 4
F30B F 0.660(2) 0.7051(19) 0.3671(10) 0.135(8) Uani 0.48(3) 1 d P A 4
N1 N 0.3146(5) 0.4843(4) 0.2393(2) 0.0662(15) Uani 1 1 d . B .
N2 N 0.1815(5) 0.3042(4) 0.1777(2) 0.0629(15) Uani 1 1 d . B .
H9 H 0.2110 0.3257 0.2132 0.076 Uiso 1 1 calc R . .
N3 N 0.3183(5) 0.1141(4) 0.2312(2) 0.0589(14) Uani 1 1 d . B .
H10 H 0.3395 0.0778 0.2057 0.071 Uiso 1 1 calc R . .
N4 N 0.5105(5) 0.0765(4) 0.2255(2) 0.0627(15) Uani 1 1 d . B .
N5 N 0.6198(5) 0.2229(4) 0.1780(2) 0.0634(14) Uani 1 1 d . B .
H11 H 0.6078 0.2215 0.2124 0.076 Uiso 1 1 calc R . .
N6 N 0.5099(5) 0.4502(4) 0.2451(2) 0.0602(14) Uani 1 1 d . A .
H12 H 0.4760 0.4710 0.2213 0.072 Uiso 1 1 calc R . .
F1 F -0.0802(3) 0.3788(3) 0.11398(16) 0.0703(11) Uani 1 1 d . . .
F2 F -0.1607(3) 0.4667(3) 0.04737(16) 0.0733(11) Uani 1 1 d . B .
F3 F -0.0100(4) 0.6346(3) 0.02643(17) 0.0787(12) Uani 1 1 d . . .
F4 F 0.2252(4) 0.7119(4) 0.0702(3) 0.127(2) Uani 1 1 d . B .
F5 F 0.3081(4) 0.6236(3) 0.1352(3) 0.120(2) Uani 1 1 d . . .
F6 F -0.0159(3) -0.0263(3) 0.13278(15) 0.0668(10) Uani 1 1 d . B .
F7 F -0.0374(3) -0.1843(3) 0.05418(15) 0.0684(10) Uani 1 1 d . . .
F8 F 0.1534(3) -0.1829(2) 0.00333(14) 0.0610(9) Uani 1 1 d . B .
F9 F 0.3657(3) -0.0252(3) 0.03297(14) 0.0607(9) Uani 1 1 d . . .
F10 F 0.3841(3) 0.1345(3) 0.10780(15) 0.0664(10) Uani 1 1 d . B .
F11 F 0.2528(7) -0.0315(5) 0.3591(3) 0.158(3) Uani 1 1 d . . .
F12 F 0.2790(11) -0.0289(7) 0.4686(3) 0.231(5) Uani 1 1 d . . .
F13 F 0.4806(8) 0.1042(5) 0.53727(19) 0.163(3) Uani 1 1 d . . .
F14 F 0.6564(7) 0.2313(7) 0.4967(2) 0.165(3) Uani 1 1 d . . .
F15 F 0.6293(5) 0.2265(5) 0.3874(2) 0.1240(19) Uani 1 1 d . . .
F16 F 0.4471(3) -0.1234(3) 0.10728(16) 0.0684(10) Uani 1 1 d . B .
F17 F 0.4716(4) -0.2576(3) 0.02690(16) 0.0737(11) Uani 1 1 d . . .
F18 F 0.6826(4) -0.2170(3) -0.01350(15) 0.0736(11) Uani 1 1 d . B .
F19 F 0.8667(3) -0.0418(3) 0.02680(16) 0.0713(11) Uani 1 1 d . . .
F20 F 0.8429(3) 0.0942(3) 0.10642(16) 0.0697(10) Uani 1 1 d . B .
F21 F 0.3897(4) 0.3616(4) 0.1167(2) 0.1055(16) Uani 1 1 d . . .
F22 F 0.3825(7) 0.4832(7) 0.0535(3) 0.175(3) Uani 1 1 d . B .
F23 F 0.5932(9) 0.6334(7) 0.0468(4) 0.213(5) Uani 1 1 d . . .
F24 F 0.8029(7) 0.6527(5) 0.1007(4) 0.176(3) Uani 1 1 d . B .
F25 F 0.8056(4) 0.5300(3) 0.1638(2) 0.0958(14) Uani 1 1 d . . .
C2 C 0.3016(15) 0.6133(11) 0.3040(7) 0.058(4) Uani 0.541(6) 1 d P B 1
C3 C 0.2351(15) 0.5935(14) 0.2535(8) 0.069(5) Uani 0.541(6) 1 d P B 1
S4 S 0.1373(4) 0.6528(3) 0.23847(16) 0.0761(16) Uani 0.541(6) 1 d P B 1
C73 C 0.2431(19) 0.7741(12) 0.2354(10) 0.142(9) Uani 0.541(6) 1 d PD B 1
H13 H 0.3028 0.8025 0.2696 0.170 Uiso 0.541(6) 1 calc PR B 1
H14 H 0.2865 0.7671 0.2036 0.170 Uiso 0.541(6) 1 calc PR B 1
C74 C 0.1851(11) 0.8468(9) 0.2291(7) 0.095(6) Uani 0.541(6) 1 d PD B 1
H50 H 0.2478 0.9098 0.2285 0.142 Uiso 0.541(6) 1 calc PR B 1
H51 H 0.1426 0.8550 0.2605 0.142 Uiso 0.541(6) 1 calc PR B 1
H52 H 0.1286 0.8211 0.1944 0.142 Uiso 0.541(6) 1 calc PR B 1
S3 S 0.3386(5) 0.6977(4) 0.3648(2) 0.0839(15) Uani 0.541(6) 1 d PU B 1
C71 C 0.2275(18) 0.7333(19) 0.3725(10) 0.098(4) Uani 0.541(6) 1 d PDU B 1
H18 H 0.2499 0.7884 0.4054 0.118 Uiso 0.541(6) 1 calc PR B 1
H19 H 0.2075 0.7539 0.3393 0.118 Uiso 0.541(6) 1 calc PR B 1
C72 C 0.122(2) 0.6452(18) 0.3799(9) 0.149(7) Uani 0.541(6) 1 d PDU B 1
H53 H 0.0539 0.6627 0.3862 0.223 Uiso 0.541(6) 1 calc PR B 1
H54 H 0.1443 0.6241 0.4120 0.223 Uiso 0.541(6) 1 calc PR B 1
H55 H 0.0991 0.5922 0.3465 0.223 Uiso 0.541(6) 1 calc PR B 1
C2A C 0.259(2) 0.5706(13) 0.3122(10) 0.072(6) Uani 0.459(6) 1 d P B 2
C3A C 0.1849(14) 0.5599(14) 0.2648(8) 0.053(5) Uani 0.459(6) 1 d P B 2
S3A S 0.2769(7) 0.6482(5) 0.3808(2) 0.0884(19) Uani 0.459(6) 1 d P B 2
C71A C 0.231(6) 0.748(4) 0.362(2) 0.42(7) Uani 0.459(6) 1 d PD B 2
H23 H 0.3036 0.8073 0.3627 0.506 Uiso 0.459(6) 1 calc PR B 2
H24 H 0.1852 0.7244 0.3238 0.506 Uiso 0.459(6) 1 calc PR B 2
C72A C 0.153(3) 0.774(3) 0.4043(17) 0.27(3) Uani 0.459(6) 1 d PD B 2
H56 H 0.1335 0.8262 0.3961 0.411 Uiso 0.459(6) 1 calc PR B 2
H57 H 0.1974 0.7944 0.4420 0.411 Uiso 0.459(6) 1 calc PR B 2
H58 H 0.0788 0.7160 0.4016 0.411 Uiso 0.459(6) 1 calc PR B 2
S4A S 0.0622(4) 0.5875(4) 0.25586(17) 0.0682(16) Uani 0.459(6) 1 d P B 2
C73A C -0.024(2) 0.540(3) 0.3043(12) 0.150(12) Uani 0.459(6) 1 d PD B 2
H28 H -0.0710 0.4692 0.2901 0.181 Uiso 0.459(6) 1 calc PR B 2
H29 H 0.0277 0.5515 0.3394 0.181 Uiso 0.459(6) 1 calc PR B 2
C74A C -0.110(3) 0.595(2) 0.3139(14) 0.200(14) Uani 0.459(6) 1 d PDU B 2
H59 H -0.1557 0.5746 0.3434 0.299 Uiso 0.459(6) 1 calc PR B 2
H60 H -0.1647 0.5782 0.2795 0.299 Uiso 0.459(6) 1 calc PR B 2
H61 H -0.0619 0.6651 0.3247 0.299 Uiso 0.459(6) 1 calc PR B 2
Cl3B Cl 0.9199(5) 0.1433(5) 0.2495(3) 0.123(3) Uani 0.478(6) 1 d P C 5
Cl1B Cl 0.9084(5) 0.3145(6) 0.2256(3) 0.132(3) Uani 0.478(6) 1 d P C 5
Cl12 Cl 0.8138(10) 0.2602(9) 0.3164(3) 0.118(3) Uani 0.478(6) 1 d P C 5
Cl13 Cl 1.0473(7) 0.3305(6) 0.3260(3) 0.107(2) Uani 0.478(6) 1 d P C 5
C87B C 0.9169(17) 0.252(2) 0.2768(10) 0.098(7) Uani 0.478(6) 1 d P C 5
C87 C 0.9431(16) 0.3321(16) 0.2779(7) 0.088(5) Uani 0.522(6) 1 d P C 6
Cl1 Cl 0.834(2) 0.288(2) 0.3294(9) 0.339(15) Uani 0.522(6) 1 d P C 6
Cl3 Cl 0.9119(4) 0.4174(4) 0.2515(2) 0.101(2) Uani 0.522(6) 1 d P C 6
Cl9 Cl 0.9242(5) 0.2331(5) 0.2219(3) 0.121(2) Uani 0.522(6) 1 d P C 6
Cl11 Cl 1.0893(5) 0.3846(5) 0.3140(2) 0.0932(16) Uani 0.522(6) 1 d P C 6
S1 S 0.7188(3) -0.0654(3) 0.22405(10) 0.1413(14) Uani 1 1 d D B .
C67 C 0.597(3) -0.2037(17) 0.2167(16) 0.257(16) Uiso 0.610(9) 1 d PD B 7
H74 H 0.5476 -0.1941 0.2453 0.308 Uiso 0.610(9) 1 calc PR B 7
H75 H 0.5466 -0.2165 0.1809 0.308 Uiso 0.610(9) 1 calc PR B 7
C68 C 0.591(3) -0.3044(19) 0.2172(13) 0.221(13) Uiso 0.610(9) 1 d PD B 7
H92 H 0.5077 -0.3521 0.2068 0.332 Uiso 0.610(9) 1 calc PR B 7
H93 H 0.6219 -0.3044 0.2545 0.332 Uiso 0.610(9) 1 calc PR B 7
H94 H 0.6393 -0.3216 0.1906 0.332 Uiso 0.610(9) 1 calc PR B 7
S2 S 0.5585(6) -0.0531(4) 0.3458(3) 0.0814(17) Uani 0.610(9) 1 d P B 7
C69 C 0.719(2) -0.014(2) 0.3701(9) 0.190(9) Uani 0.610(9) 1 d PDU B 7
H38 H 0.7239 -0.0689 0.3836 0.228 Uiso 0.610(9) 1 calc PR B 7
H39 H 0.7559 -0.0136 0.3358 0.228 Uiso 0.610(9) 1 calc PR B 7
C70 C 0.823(2) 0.0911(18) 0.4189(8) 0.180(8) Uani 0.610(9) 1 d PDU B 7
H98 H 0.8982 0.0840 0.4260 0.270 Uiso 0.610(9) 1 calc PR B 7
H99 H 0.7903 0.0987 0.4537 0.270 Uiso 0.610(9) 1 calc PR B 7
H100 H 0.8377 0.1485 0.4041 0.270 Uiso 0.610(9) 1 calc PR B 7
C67A C 0.846(2) 0.013(2) 0.2764(11) 0.118(9) Uiso 0.390(9) 1 d PDU B 8
H82 H 0.9174 -0.0009 0.2693 0.141 Uiso 0.390(9) 1 calc PR B 8
H83 H 0.8657 0.0820 0.2783 0.141 Uiso 0.390(9) 1 calc PR B 8
C68A C 0.803(5) -0.015(5) 0.3294(11) 0.37(4) Uiso 0.390(9) 1 d PDU B 8
H95 H 0.8659 0.0231 0.3611 0.551 Uiso 0.390(9) 1 calc PR B 8
H96 H 0.7822 -0.0846 0.3259 0.551 Uiso 0.390(9) 1 calc PR B 8
H97 H 0.7316 -0.0019 0.3351 0.551 Uiso 0.390(9) 1 calc PR B 8
S2A S 0.609(2) -0.0167(15) 0.3472(6) 0.217(10) Uani 0.390(9) 1 d PD B 8
C69A C 0.575(3) -0.1558(14) 0.3166(8) 0.116(9) Uani 0.390(9) 1 d PDU B 8
H87 H 0.6508 -0.1576 0.3063 0.139 Uiso 0.390(9) 1 calc PR B 8
H88 H 0.5576 -0.1878 0.3478 0.139 Uiso 0.390(9) 1 calc PR B 8
C70A C 0.477(2) -0.222(2) 0.2675(11) 0.130(10) Uiso 0.390(9) 1 d PD B 8
H89 H 0.4201 -0.2771 0.2791 0.196 Uiso 0.390(9) 1 calc PR B 8
H90 H 0.5138 -0.2457 0.2372 0.196 Uiso 0.390(9) 1 calc PR B 8
H91 H 0.4357 -0.1850 0.2546 0.196 Uiso 0.390(9) 1 calc PR B 8

loop_
_atom_site_aniso_label
_atom_site_aniso_U_11
_atom_site_aniso_U_22
_atom_site_aniso_U_33
_atom_site_aniso_U_23
_atom_site_aniso_U_13
_atom_site_aniso_U_12
C1 0.080(5) 0.106(6) 0.079(6) -0.003(5) -0.009(4) 0.064(5)
C4 0.078(5) 0.085(5) 0.046(4) -0.007(4) -0.006(4) 0.051(4)
C5 0.065(4) 0.057(4) 0.065(4) -0.001(3) -0.001(3) 0.037(4)
C6 0.050(4) 0.083(5) 0.044(4) 0.007(3) -0.004(3) 0.037(4)
C7 0.058(4) 0.088(5) 0.050(4) 0.010(4) 0.001(3) 0.041(4)
C8 0.052(4) 0.070(4) 0.049(4) 0.003(3) -0.007(3) 0.033(3)
C9 0.044(3) 0.078(4) 0.042(4) 0.005(3) 0.003(3) 0.031(3)
C10 0.052(4) 0.068(4) 0.044(4) 0.011(3) -0.001(3) 0.035(3)
C11 0.051(4) 0.078(4) 0.048(4) 0.008(3) 0.009(3) 0.033(4)
C12 0.068(4) 0.084(5) 0.061(4) 0.010(4) 0.008(4) 0.047(4)
C13 0.076(5) 0.106(6) 0.033(3) 0.009(4) 0.000(3) 0.054(5)
C14 0.067(4) 0.075(4) 0.047(4) 0.017(3) 0.002(3) 0.037(4)
C15 0.094(5) 0.099(5) 0.041(4) 0.020(4) 0.014(4) 0.064(5)
C16 0.093(5) 0.096(5) 0.057(4) 0.029(4) 0.006(4) 0.064(5)
C17 0.132(7) 0.127(7) 0.055(5) 0.030(5) 0.019(5) 0.094(6)
C18 0.109(6) 0.117(6) 0.053(4) 0.016(4) 0.012(4) 0.085(6)
C19 0.088(5) 0.094(5) 0.047(4) 0.006(4) -0.002(4) 0.058(5)
C20 0.060(4) 0.078(4) 0.047(4) 0.015(3) 0.003(3) 0.041(4)
C21 0.062(4) 0.078(4) 0.052(4) 0.008(3) 0.005(3) 0.041(4)
C22 0.053(4) 0.089(5) 0.053(4) 0.018(4) 0.010(3) 0.034(4)
C23 0.058(4) 0.071(4) 0.064(4) 0.023(4) 0.007(3) 0.028(4)
C24 0.047(4) 0.084(5) 0.049(4) 0.021(4) -0.004(3) 0.032(4)
C25 0.045(3) 0.065(4) 0.060(4) 0.012(3) 0.001(3) 0.027(3)
C26 0.056(4) 0.071(4) 0.055(4) 0.012(3) -0.002(3) 0.031(4)
C27 0.072(5) 0.085(5) 0.058(4) 0.014(4) -0.003(4) 0.049(4)
C28 0.074(5) 0.086(5) 0.050(4) 0.008(4) -0.003(3) 0.046(4)
C29 0.067(4) 0.071(4) 0.059(5) -0.005(4) -0.007(3) 0.037(4)
C30 0.097(6) 0.109(6) 0.056(5) -0.002(4) -0.011(4) 0.069(5)
C31 0.057(4) 0.067(4) 0.074(5) 0.015(4) -0.001(3) 0.037(4)
C36 0.058(5) 0.075(5) 0.114(7) 0.026(5) -0.002(4) 0.029(4)
C35 0.062(5) 0.085(6) 0.116(7) 0.046(5) 0.004(5) 0.022(4)
C34 0.061(5) 0.075(5) 0.084(5) 0.032(4) 0.011(4) 0.036(4)
C33 0.045(4) 0.087(5) 0.071(5) 0.029(4) 0.008(3) 0.032(4)
C32 0.053(4) 0.066(4) 0.059(4) 0.016(3) 0.008(3) 0.023(3)
C37 0.050(4) 0.076(4) 0.037(3) 0.008(3) 0.005(3) 0.035(4)
C38 0.054(4) 0.072(4) 0.048(4) 0.020(3) 0.019(3) 0.036(4)
C39 0.052(4) 0.071(4) 0.046(4) 0.013(3) 0.001(3) 0.026(4)
C40 0.055(4) 0.070(4) 0.043(4) 0.015(3) 0.009(3) 0.035(4)
C41 0.045(4) 0.076(4) 0.038(3) 0.017(3) 0.004(3) 0.032(3)
C42 0.055(4) 0.069(4) 0.044(4) 0.008(3) -0.004(3) 0.032(4)
C43 0.112(6) 0.097(6) 0.043(4) 0.017(4) 0.008(4) 0.069(5)
C44 0.168(11) 0.115(8) 0.066(6) 0.041(6) 0.033(7) 0.067(8)
C45 0.241(15) 0.157(11) 0.074(7) 0.050(7) 0.067(9) 0.129(11)
C46 0.243(15) 0.170(11) 0.063(7) 0.063(7) 0.067(8) 0.152(11)
C47 0.207(13) 0.152(10) 0.054(6) 0.002(6) 0.005(7) 0.133(10)
C48 0.147(9) 0.132(8) 0.033(4) 0.012(5) -0.001(5) 0.091(8)
C49 0.061(4) 0.076(5) 0.055(4) 0.012(3) 0.010(3) 0.042(4)
C50 0.053(4) 0.078(5) 0.053(4) 0.020(4) 0.012(3) 0.038(4)
C51 0.065(4) 0.063(4) 0.063(5) 0.007(4) 0.000(4) 0.030(4)
C52 0.068(5) 0.085(5) 0.057(4) 0.021(4) 0.017(4) 0.050(4)
C53 0.048(4) 0.075(5) 0.055(4) 0.018(4) 0.012(3) 0.032(4)
C54 0.063(4) 0.078(5) 0.051(4) 0.015(4) 0.008(3) 0.047(4)
C55 0.076(5) 0.094(5) 0.075(5) 0.035(4) 0.021(4) 0.059(5)
C56 0.081(6) 0.128(7) 0.078(5) 0.048(5) 0.013(4) 0.064(6)
C57 0.157(10) 0.232(14) 0.098(7) 0.089(9) 0.050(7) 0.151(11)
C58 0.224(15) 0.198(13) 0.160(11) 0.133(10) 0.127(12) 0.166(13)
C59 0.130(9) 0.124(8) 0.149(10) 0.082(8) 0.082(8) 0.082(8)
C60 0.072(6) 0.098(6) 0.119(7) 0.052(6) 0.038(5) 0.053(5)
C61A 0.104(15) 0.103(13) 0.073(13) -0.001(11) 0.009(11) 0.078(11)
C62A 0.113(19) 0.099(17) 0.083(16) -0.017(13) 0.011(14) 0.020(15)
C63A 0.105(15) 0.088(14) 0.087(15) 0.019(13) 0.011(14) 0.053(12)
C64A 0.124(16) 0.112(15) 0.061(13) 0.018(12) 0.015(12) 0.076(13)
C65A 0.119(15) 0.125(15) 0.043(11) 0.016(11) 0.015(10) 0.068(13)
C66A 0.105(15) 0.110(14) 0.064(12) 0.013(12) 0.006(11) 0.061(12)
F26A 0.077(10) 0.110(14) 0.078(8) 0.028(9) 0.022(7) 0.042(9)
F27A 0.146(14) 0.146(14) 0.071(7) 0.042(8) 0.035(8) 0.111(12)
F28A 0.134(15) 0.115(11) 0.103(13) -0.029(9) -0.038(10) 0.071(11)
F29A 0.214(17) 0.188(16) 0.032(7) 0.025(8) 0.009(8) 0.140(15)
F30A 0.136(14) 0.103(11) 0.056(11) 0.010(8) -0.030(10) 0.037(10)
C61B 0.094(16) 0.140(19) 0.047(11) -0.009(12) -0.032(10) 0.086(15)
C62B 0.105(16) 0.130(17) 0.037(9) 0.008(10) 0.008(9) 0.102(15)
C63B 0.137(19) 0.143(19) 0.041(10) -0.002(12) 0.007(12) 0.118(16)
C64B 0.15(2) 0.115(18) 0.036(13) -0.029(12) -0.038(13) 0.106(16)
C65B 0.14(2) 0.112(17) 0.067(14) -0.034(13) -0.023(14) 0.076(16)
C66B 0.12(2) 0.13(2) 0.071(18) -0.039(17) -0.050(17) 0.081(18)
F26B 0.116(17) 0.112(16) 0.075(9) 0.041(13) 0.043(12) 0.058(13)
F27B 0.20(3) 0.24(3) 0.073(10) 0.056(17) 0.037(15) 0.15(3)
F28B 0.32(4) 0.21(2) 0.039(10) -0.007(12) -0.028(15) 0.21(3)
F29B 0.18(3) 0.26(3) 0.138(19) -0.122(18) -0.076(18) 0.07(2)
F30B 0.141(16) 0.155(16) 0.080(13) 0.026(10) -0.042(11) 0.039(13)
N1 0.060(3) 0.092(4) 0.047(3) -0.004(3) -0.011(3) 0.045(3)
N2 0.067(4) 0.080(4) 0.046(3) 0.003(3) -0.007(3) 0.043(3)
N3 0.062(3) 0.081(4) 0.048(3) 0.015(3) 0.002(3) 0.044(3)
N4 0.072(4) 0.091(4) 0.043(3) 0.015(3) 0.008(3) 0.052(3)
N5 0.069(4) 0.081(4) 0.054(3) 0.012(3) 0.005(3) 0.047(3)
N6 0.056(3) 0.072(4) 0.061(4) 0.013(3) -0.004(3) 0.038(3)
F1 0.056(2) 0.083(3) 0.077(3) 0.026(2) 0.0045(19) 0.032(2)
F2 0.057(2) 0.086(3) 0.077(3) 0.029(2) -0.0077(19) 0.027(2)
F3 0.082(3) 0.076(3) 0.084(3) 0.031(2) 0.004(2) 0.034(2)
F4 0.070(3) 0.106(4) 0.203(6) 0.080(4) 0.001(3) 0.018(3)
F5 0.062(3) 0.090(3) 0.186(6) 0.034(3) -0.035(3) 0.016(3)
F6 0.058(2) 0.082(3) 0.064(2) 0.014(2) 0.0140(18) 0.033(2)
F7 0.062(2) 0.076(2) 0.065(2) 0.012(2) 0.0108(19) 0.027(2)
F8 0.069(2) 0.063(2) 0.054(2) 0.0049(18) 0.0067(18) 0.0348(19)
F9 0.054(2) 0.076(2) 0.054(2) 0.0081(18) 0.0059(17) 0.0313(19)
F10 0.048(2) 0.080(3) 0.061(2) 0.003(2) 0.0055(17) 0.023(2)
F11 0.188(7) 0.164(6) 0.093(4) 0.052(4) 0.053(4) 0.028(5)
F12 0.383(14) 0.231(8) 0.124(6) 0.111(6) 0.138(8) 0.125(9)
F13 0.326(10) 0.185(6) 0.043(3) 0.036(3) 0.033(4) 0.170(7)
F14 0.191(7) 0.244(8) 0.059(3) 0.004(4) -0.020(4) 0.106(6)
F15 0.125(4) 0.161(5) 0.062(3) 0.003(3) -0.010(3) 0.047(4)
F16 0.058(2) 0.084(3) 0.072(2) 0.022(2) 0.0155(19) 0.035(2)
F17 0.076(3) 0.074(3) 0.073(3) 0.012(2) 0.008(2) 0.036(2)
F18 0.091(3) 0.088(3) 0.060(2) 0.013(2) 0.014(2) 0.058(2)
F19 0.072(3) 0.096(3) 0.068(2) 0.026(2) 0.018(2) 0.054(2)
F20 0.052(2) 0.074(3) 0.078(3) 0.008(2) 0.0044(19) 0.026(2)
F21 0.065(3) 0.166(5) 0.098(4) 0.040(3) 0.002(2) 0.057(3)
F22 0.185(6) 0.338(10) 0.124(5) 0.124(6) 0.043(5) 0.199(7)
F23 0.311(10) 0.299(10) 0.241(8) 0.230(8) 0.180(8) 0.249(9)
F24 0.194(7) 0.136(5) 0.277(9) 0.136(6) 0.154(7) 0.090(5)
F25 0.070(3) 0.084(3) 0.129(4) 0.025(3) 0.028(3) 0.025(2)
C2 0.064(11) 0.036(9) 0.071(10) -0.004(8) -0.007(8) 0.028(8)
C3 0.037(10) 0.081(12) 0.076(12) 0.007(9) -0.004(8) 0.019(9)
S4 0.090(3) 0.083(3) 0.067(2) 0.005(2) -0.011(2) 0.056(3)
C73 0.144(18) 0.085(12) 0.18(2) -0.006(13) -0.059(16) 0.063(13)
C74 0.052(8) 0.068(8) 0.163(16) 0.065(10) -0.039(9) 0.012(7)
S3 0.114(4) 0.092(3) 0.052(2) -0.009(2) -0.019(2) 0.066(3)
C71 0.126(8) 0.116(9) 0.065(7) -0.015(7) -0.030(7) 0.086(7)
C72 0.175(16) 0.181(16) 0.100(13) -0.017(13) -0.008(12) 0.111(13)
C2A 0.097(17) 0.026(10) 0.077(14) -0.008(9) 0.001(12) 0.020(11)
C3A 0.016(9) 0.076(13) 0.057(11) 0.003(9) -0.013(7) 0.019(9)
S3A 0.132(5) 0.110(5) 0.052(3) 0.004(3) 0.002(3) 0.089(4)
C71A 0.87(18) 0.27(6) 0.22(7) -0.08(5) -0.11(8) 0.43(10)
C72A 0.25(4) 0.19(3) 0.30(5) -0.05(3) 0.22(4) 0.01(3)
S4A 0.076(3) 0.085(3) 0.060(3) 0.013(2) 0.002(2) 0.054(3)
C73A 0.119(19) 0.27(4) 0.15(2) 0.09(2) 0.056(17) 0.14(2)
C74A 0.19(2) 0.21(2) 0.14(2) 0.049(19) 0.030(19) 0.020(19)
Cl3B 0.096(4) 0.145(5) 0.120(5) -0.004(4) -0.004(3) 0.061(4)
Cl1B 0.103(4) 0.191(9) 0.127(5) 0.078(6) 0.021(4) 0.069(5)
Cl12 0.149(6) 0.246(8) 0.070(3) 0.079(4) 0.055(3) 0.172(6)
Cl13 0.102(5) 0.118(5) 0.109(5) 0.015(4) 0.000(3) 0.063(4)
C87B 0.074(12) 0.150(19) 0.123(19) 0.091(17) 0.028(11) 0.073(13)
C87 0.104(13) 0.131(16) 0.059(10) 0.036(11) 0.016(9) 0.072(13)
Cl1 0.31(2) 0.62(4) 0.34(2) 0.34(3) 0.198(19) 0.33(3)
Cl3 0.084(3) 0.134(5) 0.099(3) 0.045(3) 0.012(2) 0.051(3)
Cl9 0.105(4) 0.131(5) 0.116(5) -0.009(4) -0.005(3) 0.059(3)
Cl11 0.087(4) 0.105(4) 0.092(3) 0.015(3) 0.010(3) 0.049(3)
S1 0.216(3) 0.239(3) 0.0687(15) 0.0340(18) 0.0221(17) 0.199(3)
S2 0.122(3) 0.093(3) 0.048(3) 0.024(2) 0.008(2) 0.060(3)
C69 0.213(17) 0.31(2) 0.115(13) 0.116(13) 0.016(11) 0.145(15)
C70 0.213(17) 0.266(19) 0.121(12) 0.101(12) 0.092(11) 0.124(14)
S2A 0.44(3) 0.36(2) 0.114(10) 0.160(13) 0.162(14) 0.37(2)
C69A 0.18(2) 0.117(16) 0.083(14) 0.063(13) 0.028(14) 0.081(16)

loop_
_atom_type_symbol
_atom_type_description
_atom_type_scat_dispersion_real
_atom_type_scat_dispersion_imag
_atom_type_scat_source
C C 0.0181 0.0091 'International Tables Vol C Tables 4.2.6.8 and 6.1.1.4'
H H 0.0000 0.0000 'International Tables Vol C Tables 4.2.6.8 and 6.1.1.4'
N N 0.0311 0.0180 'International Tables Vol C Tables 4.2.6.8 and 6.1.1.4'
F F 0.0727 0.0534 'International Tables Vol C Tables 4.2.6.8 and 6.1.1.4'
S S 0.3331 0.5567 'International Tables Vol C Tables 4.2.6.8 and 6.1.1.4'
Cl Cl 0.3639 0.7018 'International Tables Vol C Tables 4.2.6.8 and 6.1.1.4'

loop_
_geom_angle_atom_site_label_1
_geom_angle_atom_site_label_2
_geom_angle_atom_site_label_3
_geom_angle
N1 C1 C30 120.3(7)
N1 C1 C2A 108.0(11)
C30 C1 C2A 128.1(11)
N1 C1 C2 108.4(9)
C30 C1 C2 130.4(9)
C2A C1 C2 28.2(7)
N1 C4 C3 110.5(9)
N1 C4 C5 119.1(6)
C3 C4 C5 129.8(9)
N1 C4 C3A 112.3(8)
C3 C4 C3A 29.0(7)
C5 C4 C3A 124.0(8)
C6 C5 C31 120.9(6)
C6 C5 C4 118.2(6)
C31 C5 C4 120.8(6)
C5 C6 N2 126.1(6)
C5 C6 C7 130.2(6)
N2 C6 C7 103.7(6)
C8 C7 C6 109.7(6)
C8 C7 H1 125.1
C6 C7 H1 125.1
C7 C8 C9 107.9(6)
C7 C8 H2 126.1
C9 C8 H2 126.1
C10 C9 N2 125.5(6)
C10 C9 C8 127.9(6)
N2 C9 C8 106.5(5)
C9 C10 C11 124.9(6)
C9 C10 C37 118.7(5)
C11 C10 C37 116.4(5)
N3 C11 C12 105.3(6)
N3 C11 C10 120.8(5)
C12 C11 C10 133.7(6)
C13 C12 C11 108.4(6)
C13 C12 H3 125.8
C11 C12 H3 125.8
C12 C13 C14 109.0(6)
C12 C13 H4 125.5
C14 C13 H4 125.5
C13 C14 N3 106.3(5)
C13 C14 C15 131.7(6)
N3 C14 C15 122.1(6)
C16 C15 C14 122.2(6)
C16 C15 C43 119.9(6)
C14 C15 C43 117.8(5)
C15 C16 N4 118.2(6)
C15 C16 C17 133.9(6)
N4 C16 C17 107.9(6)
C18 C17 C16 106.1(6)
C18 C17 S2A 126.4(8)
C16 C17 S2A 125.4(7)
C18 C17 S2 132.2(6)
C16 C17 S2 121.1(6)
S2A C17 S2 20.7(9)
C17 C18 C19 105.5(6)
C17 C18 S1 128.9(6)
C19 C18 S1 125.3(6)
N4 C19 C18 113.0(6)
N4 C19 C20 118.6(6)
C18 C19 C20 128.2(6)
C21 C20 C49 121.8(6)
C21 C20 C19 117.6(6)
C49 C20 C19 120.3(6)
C20 C21 N5 126.0(6)
C20 C21 C22 129.3(6)
N5 C21 C22 104.7(6)
C23 C22 C21 108.9(6)
C23 C22 H5 125.5
C21 C22 H5 125.5
C22 C23 C24 109.5(6)
C22 C23 H6 125.2
C24 C23 H6 125.2
C25 C24 N5 126.0(6)
C25 C24 C23 129.6(6)
N5 C24 C23 104.1(6)
C24 C25 C26 126.0(6)
C24 C25 C55 118.0(6)
C26 C25 C55 115.9(6)
N6 C26 C27 106.0(6)
N6 C26 C25 120.4(6)
C27 C26 C25 133.4(6)
C28 C27 C26 108.2(6)
C28 C27 H7 125.9
C26 C27 H7 125.9
C29 C28 C27 108.1(6)
C29 C28 H8 125.9
C27 C28 H8 125.9
C28 C29 N6 108.1(6)
C28 C29 C30 131.1(7)
N6 C29 C30 120.7(6)
C1 C30 C29 120.6(7)
C1 C30 C61B 124.6(11)
C29 C30 C61B 114.0(11)
C1 C30 C61A 119.9(12)
C29 C30 C61A 118.7(11)
C61B C30 C61A 18.8(15)
C32 C31 C36 113.7(6)
C32 C31 C5 124.0(6)
C36 C31 C5 122.3(6)
F5 C36 C35 117.5(7)
F5 C36 C31 118.1(7)
C35 C36 C31 124.4(7)
F4 C35 C36 121.1(7)
F4 C35 C34 120.2(7)
C36 C35 C34 118.7(7)
F3 C34 C33 120.3(6)
F3 C34 C35 120.3(6)
C33 C34 C35 119.4(7)
F2 C33 C34 119.1(6)
F2 C33 C32 120.1(6)
C34 C33 C32 120.8(7)
F1 C32 C33 118.8(6)
F1 C32 C31 118.2(6)
C33 C32 C31 123.0(6)
C38 C37 C42 115.1(6)
C38 C37 C10 123.9(5)
C42 C37 C10 121.0(6)
C39 C38 F6 118.8(6)
C39 C38 C37 123.4(5)
F6 C38 C37 117.8(5)
C38 C39 F7 121.3(6)
C38 C39 C40 120.2(6)
F7 C39 C40 118.5(6)
F8 C40 C41 120.7(5)
F8 C40 C39 120.6(6)
C41 C40 C39 118.6(6)
F9 C41 C42 120.7(6)
F9 C41 C40 119.4(6)
C42 C41 C40 120.0(6)
F10 C42 C41 118.7(6)
F10 C42 C37 118.7(6)
C41 C42 C37 122.6(6)
C44 C43 C48 120.0
C44 C43 C15 119.6(5)
C48 C43 C15 120.3(5)
F11 C44 C45 118.4(5)
F11 C44 C43 121.6(5)
C45 C44 C43 120.0
F12 C45 C44 122.3(7)
F12 C45 C46 117.5(8)
C44 C45 C46 120.0
F13 C46 C47 117.7(8)
F13 C46 C45 122.3(7)
C47 C46 C45 120.0
F14 C47 C46 120.4(6)
F14 C47 C48 119.6(6)
C46 C47 C48 120.0
F15 C48 C47 119.7(5)
F15 C48 C43 120.3(5)
C47 C48 C43 120.0
C50 C49 C54 115.1(6)
C50 C49 C20 121.9(6)
C54 C49 C20 123.0(7)
C51 C50 F16 118.6(7)
C51 C50 C49 124.1(6)
F16 C50 C49 117.3(6)
C50 C51 F17 120.8(6)
C50 C51 C52 119.9(7)
F17 C51 C52 119.3(6)
F18 C52 C53 121.6(6)
F18 C52 C51 120.2(7)
C53 C52 C51 118.2(6)
C52 C53 F19 117.9(6)
C52 C53 C54 122.6(6)
F19 C53 C54 119.6(6)
F20 C54 C53 120.0(6)
F20 C54 C49 119.8(6)
C53 C54 C49 120.2(7)
C56 C55 C60 117.2(7)
C56 C55 C25 120.7(7)
C60 C55 C25 122.2(7)
F21 C56 C57 117.8(9)
F21 C56 C55 119.3(7)
C57 C56 C55 122.9(10)
F22 C57 C56 120.6(12)
F22 C57 C58 123.2(10)
C56 C57 C58 116.2(10)
C59 C58 F23 123.3(14)
C59 C58 C57 121.8(9)
F23 C58 C57 114.9(14)
F24 C59 C58 118.7(10)
F24 C59 C60 122.5(12)
C58 C59 C60 118.8(10)
F25 C60 C59 117.2(9)
F25 C60 C55 119.6(7)
C59 C60 C55 123.1(9)
C62A C61A C66A 120.0
C62A C61A C30 125.0(15)
C66A C61A C30 115.0(15)
F26A C62A C63A 115(2)
F26A C62A C61A 125(2)
C63A C62A C61A 120.0
F27A C63A C64A 114.8(18)
F27A C63A C62A 125.1(18)
C64A C63A C62A 120.0
F29A C64A C63A 124.1(16)
F29A C64A C65A 115.9(16)
C63A C64A C65A 120.0
F28A C65A C64A 121.4(15)
F28A C65A C66A 118.2(15)
C64A C65A C66A 120.0
F30A C66A C65A 120.7(18)
F30A C66A C61A 119.3(18)
C65A C66A C61A 120.0
C62B C61B C66B 120.0
C62B C61B C30 114.8(13)
C66B C61B C30 125.2(13)
F26B C62B C63B 123.2(16)
F26B C62B C61B 116.8(16)
C63B C62B C61B 120.0
F27B C63B C62B 122.4(19)
F27B C63B C64B 117.6(19)
C62B C63B C64B 120.0
F28B C64B C65B 122(2)
F28B C64B C63B 118(2)
C65B C64B C63B 120.0
F29B C65B C66B 123.5(19)
F29B C65B C64B 116(2)
C66B C65B C64B 120.0
F30B C66B C65B 116.9(17)
F30B C66B C61B 122.6(16)
C65B C66B C61B 120.0
C4 N1 C1 107.6(6)
C9 N2 C6 112.0(5)
C9 N2 H9 124.0
C6 N2 H9 124.0
C11 N3 C14 111.0(5)
C11 N3 H10 124.5
C14 N3 H10 124.5
C19 N4 C16 107.4(5)
C21 N5 C24 112.5(5)
C21 N5 H11 123.7
C24 N5 H11 123.7
C26 N6 C29 109.4(5)
C26 N6 H12 125.3
C29 N6 H12 125.3
C3 C2 C1 101.1(13)
C3 C2 S3 136.6(13)
C1 C2 S3 122.2(11)
C2 C3 C4 109.8(15)
C2 C3 S4 124.4(14)
C4 C3 S4 124.4(12)
C73 S4 C3 103.0(8)
C74 C73 S4 114.8(13)
C74 C73 H13 108.6
S4 C73 H13 108.6
C74 C73 H14 108.6
S4 C73 H14 108.6
H13 C73 H14 107.5
C73 C74 H50 109.5
C73 C74 H51 109.5
H50 C74 H51 109.5
C73 C74 H52 109.5
H50 C74 H52 109.5
H51 C74 H52 109.5
C71 S3 C2 108.2(10)
C72 C71 S3 105.7(19)
C72 C71 H18 110.6
S3 C71 H18 110.6
C72 C71 H19 110.6
S3 C71 H19 110.6
H18 C71 H19 108.7
C71 C72 H53 109.5
C71 C72 H54 109.5
H53 C72 H54 109.5
C71 C72 H55 109.5
H53 C72 H55 109.5
H54 C72 H55 109.5
C3A C2A C1 106.9(16)
C3A C2A S3A 127.3(16)
C1 C2A S3A 122.7(16)
C2A C3A C4 102.2(14)
C2A C3A S4A 131.3(16)
C4 C3A S4A 126.3(12)
C2A S3A C71A 101.2(18)
C72A C71A S3A 109(4)
C72A C71A H23 109.8
S3A C71A H23 109.8
C72A C71A H24 109.8
S3A C71A H24 109.8
H23 C71A H24 108.2
C71A C72A H56 109.5
C71A C72A H57 109.5
H56 C72A H57 109.5
C71A C72A H58 109.5
H56 C72A H58 109.5
H57 C72A H58 109.5
C73A S4A C3A 104.0(10)
C74A C73A S4A 106.1(19)
C74A C73A H28 110.5
S4A C73A H28 110.5
C74A C73A H29 110.5
S4A C73A H29 110.5
H28 C73A H29 108.7
C73A C74A H59 109.5
C73A C74A H60 109.5
H59 C74A H60 109.5
C73A C74A H61 109.5
H59 C74A H61 109.5
H60 C74A H61 109.5
Cl12 C87B Cl3B 120.9(14)
Cl12 C87B Cl1B 105.3(10)
Cl3B C87B Cl1B 112.1(15)
Cl12 C87B Cl13 98.1(14)
Cl3B C87B Cl13 112.2(9)
Cl1B C87B Cl13 106.8(13)
Cl3 C87 Cl11 110.1(12)
Cl3 C87 Cl9 108.4(10)
Cl11 C87 Cl9 110.8(9)
Cl3 C87 Cl1 109.0(10)
Cl11 C87 Cl1 108.3(11)
Cl9 C87 Cl1 110.3(14)
C18 S1 C67A 101.3(9)
C18 S1 C67 95.5(10)
C67A S1 C67 131.1(14)
C68 C67 S1 141(3)
C68 C67 H74 101.9
S1 C67 H74 101.9
C68 C67 H75 101.9
S1 C67 H75 101.9
H74 C67 H75 104.7
C67 C68 H92 109.5
C67 C68 H93 109.5
H92 C68 H93 109.5
C67 C68 H94 109.5
H92 C68 H94 109.5
H93 C68 H94 109.5
C69 S2 C17 99.6(8)
C70 C69 S2 131.3(19)
C70 C69 H38 104.4
S2 C69 H38 104.4
C70 C69 H39 104.4
S2 C69 H39 104.4
H38 C69 H39 105.6
C69 C70 H98 109.5
C69 C70 H99 109.5
H98 C70 H99 109.5
C69 C70 H100 109.5
H98 C70 H100 109.5
H99 C70 H100 109.5
C68A C67A S1 102(2)
C68A C67A H82 111.3
S1 C67A H82 111.3
C68A C67A H83 111.3
S1 C67A H83 111.3
H82 C67A H83 109.2
C67A C68A H95 109.5
C67A C68A H96 109.5
H95 C68A H96 109.5
C67A C68A H97 109.5
H95 C68A H97 109.5
H96 C68A H97 109.5
C17 S2A C69A 94.3(11)
C70A C69A S2A 123.6(18)
C70A C69A H87 106.4
S2A C69A H87 106.4
C70A C69A H88 106.4
S2A C69A H88 106.4
H87 C69A H88 106.5

loop_
_geom_bond_atom_site_label_1
_geom_bond_atom_site_label_2
_geom_bond_distance
C1 N1 1.371(9)
C1 C30 1.408(10)
C1 C2A 1.50(2)
C1 C2 1.532(16)
C4 N1 1.295(8)
C4 C3 1.41(2)
C4 C5 1.493(9)
C4 C3A 1.535(19)
C5 C6 1.335(9)
C5 C31 1.449(9)
C6 N2 1.414(8)
C6 C7 1.458(9)
C7 C8 1.373(9)
C7 H1 0.9500
C8 C9 1.448(9)
C8 H2 0.9500
C9 C10 1.356(8)
C9 N2 1.371(8)
C10 C11 1.433(8)
C10 C37 1.504(8)
C11 N3 1.364(8)
C11 C12 1.414(9)
C12 C13 1.374(9)
C12 H3 0.9500
C13 C14 1.373(9)
C13 H4 0.9500
C14 N3 1.389(8)
C14 C15 1.436(9)
C15 C16 1.397(9)
C15 C43 1.481(7)
C16 N4 1.398(8)
C16 C17 1.464(10)
C17 C18 1.392(10)
C17 S2A 1.664(15)
C17 S2 1.819(10)
C18 C19 1.426(10)
C18 S1 1.745(7)
C19 N4 1.306(8)
C19 C20 1.503(9)
C20 C21 1.362(9)
C20 C49 1.463(9)
C21 N5 1.377(8)
C21 C22 1.473(9)
C22 C23 1.341(9)
C22 H5 0.9500
C23 C24 1.466(9)
C23 H6 0.9500
C24 C25 1.333(9)
C24 N5 1.400(8)
C25 C26 1.434(9)
C25 C55 1.498(9)
C26 N6 1.365(8)
C26 C27 1.431(9)
C27 C28 1.370(9)
C27 H7 0.9500
C28 C29 1.372(9)
C28 H8 0.9500
C29 N6 1.388(8)
C29 C30 1.470(10)
C30 C61B 1.462(14)
C30 C61A 1.584(16)
C31 C32 1.386(9)
C31 C36 1.397(10)
C36 F5 1.359(8)
C36 C35 1.369(11)
C35 F4 1.332(8)
C35 C34 1.365(10)
C34 F3 1.348(7)
C34 C33 1.361(9)
C33 F2 1.360(7)
C33 C32 1.361(9)
C32 F1 1.351(7)
C37 C38 1.383(9)
C37 C42 1.403(8)
C38 C39 1.345(9)
C38 F6 1.361(6)
C39 F7 1.364(7)
C39 C40 1.391(8)
C40 F8 1.337(7)
C40 C41 1.374(9)
C41 F9 1.341(6)
C41 C42 1.364(9)
C42 F10 1.342(7)
C43 C44 1.3900
C43 C48 1.3900
C44 F11 1.300(9)
C44 C45 1.3900
C45 F12 1.325(9)
C45 C46 1.3900
C46 F13 1.342(6)
C46 C47 1.3900
C47 F14 1.352(9)
C47 C48 1.3900
C48 F15 1.297(8)
C49 C50 1.395(9)
C49 C54 1.404(9)
C50 C51 1.338(9)
C50 F16 1.372(7)
C51 F17 1.365(8)
C51 C52 1.378(9)
C52 F18 1.347(7)
C52 C53 1.358(9)
C53 F19 1.361(7)
C53 C54 1.367(9)
C54 F20 1.319(8)
C55 C56 1.385(10)
C55 C60 1.373(11)
C56 F21 1.341(10)
C56 C57 1.378(12)
C57 F22 1.349(12)
C57 C58 1.448(19)
C58 C59 1.333(17)
C58 F23 1.358(11)
C59 F24 1.309(11)
C59 C60 1.379(12)
C60 F25 1.325(9)
C61A C62A 1.3900
C61A C66A 1.3900
C62A F26A 1.32(2)
C62A C63A 1.3900
C63A F27A 1.27(2)
C63A C64A 1.3900
C64A F29A 1.35(2)
C64A C65A 1.3900
C65A F28A 1.35(2)
C65A C66A 1.3900
C66A F30A 1.26(3)
C61B C62B 1.3900
C61B C66B 1.3900
C62B F26B 1.28(3)
C62B C63B 1.3900
C63B F27B 1.19(3)
C63B C64B 1.3900
C64B F28B 1.25(2)
C64B C65B 1.3900
C65B F29B 1.32(3)
C65B C66B 1.3900
C66B F30B 1.37(3)
N2 H9 0.8800
N3 H10 0.8800
N5 H11 0.8800
N6 H12 0.8800
C2 C3 1.37(2)
C2 S3 1.690(17)
C3 S4 1.826(19)
S4 C73 1.83(2)
C73 C74 1.564(17)
C73 H13 0.9900
C73 H14 0.9900
C74 H50 0.9800
C74 H51 0.9800
C74 H52 0.9800
S3 C71 1.66(2)
C71 C72 1.52(2)
C71 H18 0.9900
C71 H19 0.9900
C72 H53 0.9800
C72 H54 0.9800
C72 H55 0.9800
C2A C3A 1.38(3)
C2A S3A 1.82(2)
C3A S4A 1.728(16)
S3A C71A 1.96(6)
C71A C72A 1.56(3)
C71A H23 0.9900
C71A H24 0.9900
C72A H56 0.9800
C72A H57 0.9800
C72A H58 0.9800
S4A C73A 1.73(2)
C73A C74A 1.58(3)
C73A H28 0.9900
C73A H29 0.9900
C74A H59 0.9800
C74A H60 0.9800
C74A H61 0.9800
Cl3B C87B 1.69(3)
Cl1B C87B 1.761(19)
Cl12 C87B 1.68(2)
Cl13 C87B 1.79(3)
C87 Cl3 1.73(2)
C87 Cl11 1.752(19)
C87 Cl9 1.78(2)
C87 Cl1 1.93(2)
S1 C67A 1.80(3)
S1 C67 2.03(2)
C67 C68 1.523(10)
C67 H74 0.9900
C67 H75 0.9900
C68 H92 0.9800
C68 H93 0.9800
C68 H94 0.9800
S2 C69 1.84(3)
C69 C70 1.77(2)
C69 H38 0.9900
C69 H39 0.9900
C70 H98 0.9800
C70 H99 0.9800
C70 H100 0.9800
C67A C68A 1.530(10)
C67A H82 0.9900
C67A H83 0.9900
C68A H95 0.9800
C68A H96 0.9800
C68A H97 0.9800
S2A C69A 1.99(2)
C69A C70A 1.530(10)
C69A H87 0.9900
C69A H88 0.9900
C70A H89 0.9800
C70A H90 0.9800
C70A H91 0.9800

loop_
_geom_hbond_atom_site_label_D
_geom_hbond_atom_site_label_H
_geom_hbond_atom_site_label_A
_geom_hbond_distance_DH
_geom_hbond_distance_HA
_geom_hbond_distance_DA
_geom_hbond_angle_DHA
N2 H9 N1 0.88 2.20 2.681(8) 113.8
N3 H10 N4 0.88 2.13 2.642(7) 116.1
N5 H11 N4 0.88 2.19 2.679(8) 114.9
N6 H12 N1 0.88 2.13 2.644(7) 116.4

loop_
_geom_torsion_atom_site_label_1
_geom_torsion_atom_site_label_2
_geom_torsion_atom_site_label_3
_geom_torsion_atom_site_label_4
_geom_torsion
N1 C4 C5 C6 28.4(10)
C3 C4 C5 C6 -161.3(11)
C3A C4 C5 C6 -125.5(12)
N1 C4 C5 C31 -148.8(7)
C3 C4 C5 C31 21.5(14)
C3A C4 C5 C31 57.3(13)
C31 C5 C6 N2 -175.8(6)
C4 C5 C6 N2 7.0(10)
C31 C5 C6 C7 4.8(11)
C4 C5 C6 C7 -172.4(6)
C5 C6 C7 C8 176.5(7)
N2 C6 C7 C8 -3.0(7)
C6 C7 C8 C9 0.9(7)
C7 C8 C9 C10 -175.1(6)
C7 C8 C9 N2 1.6(7)
N2 C9 C10 C11 6.8(10)
C8 C9 C10 C11 -177.1(6)
N2 C9 C10 C37 -171.8(5)
C8 C9 C10 C37 4.4(10)
C9 C10 C11 N3 -156.0(6)
C37 C10 C11 N3 22.6(9)
C9 C10 C11 C12 29.2(12)
C37 C10 C11 C12 -152.2(7)
N3 C11 C12 C13 -0.5(8)
C10 C11 C12 C13 174.8(7)
C11 C12 C13 C14 1.4(9)
C12 C13 C14 N3 -1.7(8)
C12 C13 C14 C15 177.4(8)
C13 C14 C15 C16 -163.0(8)
N3 C14 C15 C16 16.1(11)
C13 C14 C15 C43 13.3(12)
N3 C14 C15 C43 -167.7(6)
C14 C15 C16 N4 12.3(12)
C43 C15 C16 N4 -163.8(7)
C14 C15 C16 C17 -167.6(9)
C43 C15 C16 C17 16.3(14)
C15 C16 C17 C18 -179.5(9)
N4 C16 C17 C18 0.6(10)
C15 C16 C17 S2A -15.2(19)
N4 C16 C17 S2A 164.8(13)
C15 C16 C17 S2 9.1(14)
N4 C16 C17 S2 -170.9(6)
C16 C17 C18 C19 1.8(10)
S2A C17 C18 C19 -162.3(12)
S2 C17 C18 C19 171.9(8)
C16 C17 C18 S1 175.7(7)
S2A C17 C18 S1 11.6(18)
S2 C17 C18 S1 -14.2(15)
C17 C18 C19 N4 -3.9(10)
S1 C18 C19 N4 -178.1(7)
C17 C18 C19 C20 170.7(8)
S1 C18 C19 C20 -3.5(13)
N4 C19 C20 C21 29.6(10)
C18 C19 C20 C21 -144.7(8)
N4 C19 C20 C49 -144.4(7)
C18 C19 C20 C49 41.3(11)
C49 C20 C21 N5 -179.9(6)
C19 C20 C21 N5 6.2(10)
C49 C20 C21 C22 1.6(11)
C19 C20 C21 C22 -172.3(6)
C20 C21 C22 C23 175.4(7)
N5 C21 C22 C23 -3.3(7)
C21 C22 C23 C24 1.4(8)
C22 C23 C24 C25 -173.2(7)
C22 C23 C24 N5 1.1(7)
N5 C24 C25 C26 8.4(11)
C23 C24 C25 C26 -178.5(6)
N5 C24 C25 C55 -174.2(6)
C23 C24 C25 C55 -1.1(11)
C24 C25 C26 N6 -157.1(6)
C55 C25 C26 N6 25.5(9)
C24 C25 C26 C27 30.1(12)
C55 C25 C26 C27 -147.4(8)
N6 C26 C27 C28 -0.7(8)
C25 C26 C27 C28 172.9(7)
C26 C27 C28 C29 2.6(9)
C27 C28 C29 N6 -3.5(8)
C27 C28 C29 C30 179.0(8)
N1 C1 C30 C29 9.8(13)
C2A C1 C30 C29 165.7(12)
C2 C1 C30 C29 -157.7(11)
N1 C1 C30 C61B 178.9(15)
C2A C1 C30 C61B -25(2)
C2 C1 C30 C61B 11(2)
N1 C1 C30 C61A -159.5(13)
C2A C1 C30 C61A -3.6(19)
C2 C1 C30 C61A 33.0(19)
C28 C29 C30 C1 -164.1(9)
N6 C29 C30 C1 18.7(12)
C28 C29 C30 C61B 25.8(17)
N6 C29 C30 C61B -151.4(14)
C28 C29 C30 C61A 5.4(17)
N6 C29 C30 C61A -171.8(12)
C6 C5 C31 C32 56.6(10)
C4 C5 C31 C32 -126.2(8)
C6 C5 C31 C36 -124.6(8)
C4 C5 C31 C36 52.5(10)
C32 C31 C36 F5 -179.2(7)
C5 C31 C36 F5 1.9(12)
C32 C31 C36 C35 0.1(12)
C5 C31 C36 C35 -178.8(8)
F5 C36 C35 F4 0.8(14)
C31 C36 C35 F4 -178.5(8)
F5 C36 C35 C34 178.4(8)
C31 C36 C35 C34 -0.9(14)
F4 C35 C34 F3 -1.7(13)
C36 C35 C34 F3 -179.3(8)
F4 C35 C34 C33 178.6(8)
C36 C35 C34 C33 1.0(13)
F3 C34 C33 F2 1.1(11)
C35 C34 C33 F2 -179.2(7)
F3 C34 C33 C32 -180.0(6)
C35 C34 C33 C32 -0.3(12)
F2 C33 C32 F1 -1.5(10)
C34 C33 C32 F1 179.6(6)
F2 C33 C32 C31 178.3(6)
C34 C33 C32 C31 -0.6(11)
C36 C31 C32 F1 -179.5(6)
C5 C31 C32 F1 -0.6(10)
C36 C31 C32 C33 0.7(11)
C5 C31 C32 C33 179.6(7)
C9 C10 C37 C38 -85.0(8)
C11 C10 C37 C38 96.4(7)
C9 C10 C37 C42 94.0(7)
C11 C10 C37 C42 -84.7(7)
C42 C37 C38 C39 -1.9(9)
C10 C37 C38 C39 177.0(6)
C42 C37 C38 F6 -179.8(5)
C10 C37 C38 F6 -0.8(9)
F6 C38 C39 F7 0.4(9)
C37 C38 C39 F7 -177.4(6)
F6 C38 C39 C40 179.5(5)
C37 C38 C39 C40 1.7(10)
C38 C39 C40 F8 -178.6(5)
F7 C39 C40 F8 0.6(9)
C38 C39 C40 C41 0.2(9)
F7 C39 C40 C41 179.4(5)
F8 C40 C41 F9 -2.1(8)
C39 C40 C41 F9 179.1(5)
F8 C40 C41 C42 177.0(5)
C39 C40 C41 C42 -1.8(9)
F9 C41 C42 F10 1.8(8)
C40 C41 C42 F10 -177.3(5)
F9 C41 C42 C37 -179.4(5)
C40 C41 C42 C37 1.5(9)
C38 C37 C42 F10 179.1(5)
C10 C37 C42 F10 0.1(8)
C38 C37 C42 C41 0.3(9)
C10 C37 C42 C41 -178.7(5)
C16 C15 C43 C44 -108.2(7)
C14 C15 C43 C44 75.5(7)
C16 C15 C43 C48 69.1(8)
C14 C15 C43 C48 -107.2(7)
C48 C43 C44 F11 -176.6(8)
C15 C43 C44 F11 0.7(8)
C48 C43 C44 C45 0.0
C15 C43 C44 C45 177.3(5)
F11 C44 C45 F12 2.2(8)
C43 C44 C45 F12 -174.5(8)
F11 C44 C45 C46 176.7(8)
C43 C44 C45 C46 0.0
F12 C45 C46 F13 -3.1(8)
C44 C45 C46 F13 -177.9(6)
F12 C45 C46 C47 174.8(8)
C44 C45 C46 C47 0.0
F13 C46 C47 F14 -2.8(7)
C45 C46 C47 F14 179.2(7)
F13 C46 C47 C48 177.9(6)
C45 C46 C47 C48 0.0
F14 C47 C48 F15 -1.0(7)
C46 C47 C48 F15 178.2(6)
F14 C47 C48 C43 -179.2(7)
C46 C47 C48 C43 0.0
C44 C43 C48 F15 -178.2(6)
C15 C43 C48 F15 4.5(7)
C44 C43 C48 C47 0.0
C15 C43 C48 C47 -177.3(5)
C21 C20 C49 C50 -118.2(8)
C19 C20 C49 C50 55.6(9)
C21 C20 C49 C54 59.0(9)
C19 C20 C49 C54 -127.3(7)
C54 C49 C50 C51 -0.4(10)
C20 C49 C50 C51 177.0(6)
C54 C49 C50 F16 -179.8(5)
C20 C49 C50 F16 -2.5(9)
F16 C50 C51 F17 0.7(9)
C49 C50 C51 F17 -178.8(6)
F16 C50 C51 C52 -179.6(6)
C49 C50 C51 C52 0.9(10)
C50 C51 C52 F18 -178.7(6)
F17 C51 C52 F18 1.0(9)
C50 C51 C52 C53 -1.1(10)
F17 C51 C52 C53 178.6(6)
F18 C52 C53 F19 -1.6(9)
C51 C52 C53 F19 -179.1(6)
F18 C52 C53 C54 178.4(6)
C51 C52 C53 C54 0.9(10)
C52 C53 C54 F20 -179.8(6)
F19 C53 C54 F20 0.2(9)
C52 C53 C54 C49 -0.4(10)
F19 C53 C54 C49 179.6(5)
C50 C49 C54 F20 179.5(5)
C20 C49 C54 F20 2.2(9)
C50 C49 C54 C53 0.1(9)
C20 C49 C54 C53 -177.2(6)
C24 C25 C55 C56 97.3(8)
C26 C25 C55 C56 -85.1(9)
C24 C25 C55 C60 -82.5(9)
C26 C25 C55 C60 95.1(8)
C60 C55 C56 F21 179.7(7)
C25 C55 C56 F21 -0.1(12)
C60 C55 C56 C57 -0.2(13)
C25 C55 C56 C57 -180.0(8)
F21 C56 C57 F22 -1.0(14)
C55 C56 C57 F22 178.9(8)
F21 C56 C57 C58 -179.0(9)
C55 C56 C57 C58 0.9(15)
F22 C57 C58 C59 -177.8(11)
C56 C57 C58 C59 0.1(18)
F22 C57 C58 F23 2.6(17)
C56 C57 C58 F23 -179.5(9)
F23 C58 C59 F24 -0.3(19)
C57 C58 C59 F24 -179.9(10)
F23 C58 C59 C60 177.8(10)
C57 C58 C59 C60 -1.7(19)
F24 C59 C60 F25 -1.7(15)
C58 C59 C60 F25 -179.8(10)
F24 C59 C60 C55 -179.4(9)
C58 C59 C60 C55 2.5(16)
C56 C55 C60 F25 -179.2(7)
C25 C55 C60 F25 0.6(12)
C56 C55 C60 C59 -1.5(13)
C25 C55 C60 C59 178.2(8)
C1 C30 C61A C62A 72.3(19)
C29 C30 C61A C62A -97.2(16)
C61B C30 C61A C62A -178(7)
C1 C30 C61A C66A -108.5(14)
C29 C30 C61A C66A 81.9(15)
C61B C30 C61A C66A 2(5)
C66A C61A C62A F26A -172(3)
C30 C61A C62A F26A 7(2)
C66A C61A C62A C63A 0.0
C30 C61A C62A C63A 179(2)
F26A C62A C63A F27A -4(2)
C61A C62A C63A F27A -177(2)
F26A C62A C63A C64A 173(2)
C61A C62A C63A C64A 0.0
F27A C63A C64A F29A -4(2)
C62A C63A C64A F29A 179(2)
F27A C63A C64A C65A 177(2)
C62A C63A C64A C65A 0.0
F29A C64A C65A F28A -7(2)
C63A C64A C65A F28A 172(2)
F29A C64A C65A C66A -179.4(19)
C63A C64A C65A C66A 0.0
F28A C65A C66A F30A 6(2)
C64A C65A C66A F30A 179(3)
F28A C65A C66A C61A -173(2)
C64A C65A C66A C61A 0.0
C62A C61A C66A F30A -179(3)
C30 C61A C66A F30A 2(2)
C62A C61A C66A C65A 0.0
C30 C61A C66A C65A -179.2(19)
C1 C30 C61B C62B 81.2(18)
C29 C30 C61B C62B -109.0(14)
C61A C30 C61B C62B 0(5)
C1 C30 C61B C66B -96.9(14)
C29 C30 C61B C66B 72.8(14)
C61A C30 C61B C66B -178(6)
C66B C61B C62B F26B -179.4(18)
C30 C61B C62B F26B 2(2)
C66B C61B C62B C63B 0.0
C30 C61B C62B C63B -178.2(18)
F26B C62B C63B F27B -3(3)
C61B C62B C63B F27B 178(2)
F26B C62B C63B C64B 179(2)
C61B C62B C63B C64B 0.0
F27B C63B C64B F28B 2(2)
C62B C63B C64B F28B -179.4(19)
F27B C63B C64B C65B -178(2)
C62B C63B C64B C65B 0.0
F28B C64B C65B F29B 5(3)
C63B C64B C65B F29B -174(2)
F28B C64B C65B C66B 179(2)
C63B C64B C65B C66B 0.0
F29B C65B C66B F30B -13(3)
C64B C65B C66B F30B 173(3)
F29B C65B C66B C61B 174(2)
C64B C65B C66B C61B 0.0
C62B C61B C66B F30B -172(3)
C30 C61B C66B F30B 6(2)
C62B C61B C66B C65B 0.0
C30 C61B C66B C65B 178(2)
C3 C4 N1 C1 16.7(11)
C5 C4 N1 C1 -171.2(7)
C3A C4 N1 C1 -14.4(12)
C30 C1 N1 C4 178.0(8)
C2A C1 N1 C4 17.8(12)
C2 C1 N1 C4 -11.9(11)
C10 C9 N2 C6 173.1(6)
C8 C9 N2 C6 -3.7(7)
C5 C6 N2 C9 -175.4(6)
C7 C6 N2 C9 4.2(7)
C12 C11 N3 C14 -0.6(7)
C10 C11 N3 C14 -176.6(6)
C13 C14 N3 C11 1.4(8)
C15 C14 N3 C11 -177.8(6)
C18 C19 N4 C16 4.3(9)
C20 C19 N4 C16 -170.9(6)
C15 C16 N4 C19 177.1(7)
C17 C16 N4 C19 -2.9(9)
C20 C21 N5 C24 -174.7(6)
C22 C21 N5 C24 4.1(7)
C25 C24 N5 C21 171.2(6)
C23 C24 N5 C21 -3.3(7)
C27 C26 N6 C29 -1.4(7)
C25 C26 N6 C29 -176.1(6)
C28 C29 N6 C26 3.1(8)
C30 C29 N6 C26 -179.1(7)
N1 C1 C2 C3 2.5(15)
C30 C1 C2 C3 171.2(12)
C2A C1 C2 C3 -92(3)
N1 C1 C2 S3 -174.4(10)
C30 C1 C2 S3 -6(2)
C2A C1 C2 S3 91(3)
C1 C2 C3 C4 7.1(17)
S3 C2 C3 C4 -176.6(14)
C1 C2 C3 S4 173.9(11)
S3 C2 C3 S4 -10(3)
N1 C4 C3 C2 -15.6(17)
C5 C4 C3 C2 173.5(11)
C3A C4 C3 C2 84(3)
N1 C4 C3 S4 177.6(10)
C5 C4 C3 S4 7(2)
C3A C4 C3 S4 -83(2)
C2 C3 S4 C73 74.2(18)
C4 C3 S4 C73 -120.9(15)
C3 S4 C73 C74 -173.8(15)
C3 C2 S3 C71 30(2)
C1 C2 S3 C71 -154.2(15)
C2 S3 C71 C72 67.1(16)
N1 C1 C2A C3A -14.8(17)
C30 C1 C2A C3A -173.0(13)
C2 C1 C2A C3A 81(3)
N1 C1 C2A S3A -176.3(11)
C30 C1 C2A S3A 26(2)
C2 C1 C2A S3A -81(3)
C1 C2A C3A C4 6.0(18)
S3A C2A C3A C4 166.3(14)
C1 C2A C3A S4A -178.8(14)
S3A C2A C3A S4A -18(3)
N1 C4 C3A C2A 4.8(17)
C3 C4 C3A C2A -88(2)
C5 C4 C3A C2A 160.3(12)
N1 C4 C3A S4A -170.7(11)
C3 C4 C3A S4A 97(3)
C5 C4 C3A S4A -15(2)
C3A C2A S3A C71A -25(3)
C1 C2A S3A C71A 132(2)
C2A S3A C71A C72A 139(4)
C2A C3A S4A C73A -47(2)
C4 C3A S4A C73A 127.2(18)
C3A S4A C73A C74A 160(2)
C17 C18 S1 C67A -62.3(13)
C19 C18 S1 C67A 110.4(11)
C17 C18 S1 C67 71.5(14)
C19 C18 S1 C67 -115.7(13)
C18 S1 C67 C68 -162(4)
C67A S1 C67 C68 -52(5)
C18 C17 S2 C69 59.1(14)
C16 C17 S2 C69 -132.0(12)
S2A C17 S2 C69 -23.4(18)
C17 S2 C69 C70 91.2(18)
C18 S1 C67A C68A 72(4)
C67 S1 C67A C68A -35(4)
C18 C17 S2A C69A -59.7(17)
C16 C17 S2A C69A 139.1(12)
S2 C17 S2A C69A 54.3(18)
C17 S2A C69A C70A -31(2)

loop_
_platon_squeeze_void_nr
_platon_squeeze_void_average_x
_platon_squeeze_void_average_y
_platon_squeeze_void_average_z
_platon_squeeze_void_volume
_platon_squeeze_void_count_electrons
_platon_squeeze_void_content
1 0.000 0.011 0.500 520 148 ' '
